data_2219029
loop_
_publ_author_name
'Arnold, Dennis P.'
'McMurtrie, John C.'

_publ_section_title
;
 4-Hydroxy-4,4-diphenylbutan-2-one
;
_journal_coeditor_code HG2422
_journal_issue 8
_journal_name_full 'Acta Crystallographica Section E'
_journal_page_first o1465
_journal_paper_doi 10.1107/S1600536808020886
_journal_volume 64
_journal_year 2008
_chemical_formula_iupac 'C16 H16 O2'
_chemical_formula_moiety 'C16 H16 O2'
_chemical_formula_sum 'C16 H16 O2'
_chemical_formula_weight 240.29
_chemical_name_systematic
;
4-Hydroxy-4,4-diphenylbutan-2-one
;
_space_group_IT_number 14
_symmetry_cell_setting monoclinic
_symmetry_space_group_name_Hall '-P 2yn'
_symmetry_space_group_name_H-M 'P 1 21/n 1'
_atom_sites_solution_hydrogens geom
_atom_sites_solution_primary direct
_atom_sites_solution_secondary difmap
_audit_creation_method SHELXL-97
_cell_angle_alpha 90.00
_cell_angle_beta 102.098(2)
_cell_angle_gamma 90.00
_cell_formula_units_Z 4
_cell_length_a 9.8619(2)
_cell_length_b 9.2015(2)
_cell_length_c 14.3720(3)
_cell_measurement_reflns_used 3618
_cell_measurement_temperature 150(2)
_cell_measurement_theta_max 28.7165
_cell_measurement_theta_min 2.8915
_cell_volume 1275.21(5)
_computing_cell_refinement
;
CrysAlis RED (Oxford Diffraction, 2007)
;
_computing_data_collection
;
CrysAlis CCD (Oxford Diffraction, 2007)
;
_computing_data_reduction
;
CrysAlis RED (Oxford Diffraction, 2007)
;
_computing_molecular_graphics
;
ORTEP-3 (Farrugia, 1997) and CrystalMaker (CrystalMaker, 2006)
;
_computing_publication_material 'publCIF (Westrip, 2008)'
_computing_structure_refinement 'SHELXL97 (Sheldrick, 2008)'
_computing_structure_solution 'SIR97 (Altomare et al. 1999)'
_diffrn_ambient_temperature 150(2)
_diffrn_detector_area_resol_mean 16.0774
_diffrn_measured_fraction_theta_full 0.993
_diffrn_measured_fraction_theta_max 0.880
_diffrn_measurement_device_type 'Oxford Diffraction Gemini'
_diffrn_measurement_method \w
_diffrn_radiation_monochromator graphite
_diffrn_radiation_source 'Enhance (Mo) X-ray Source'
_diffrn_radiation_type MoK\a
_diffrn_radiation_wavelength 0.71073
_diffrn_reflns_av_R_equivalents 0.0207
_diffrn_reflns_av_sigmaI/netI 0.0340
_diffrn_reflns_limit_h_max 12
_diffrn_reflns_limit_h_min -11
_diffrn_reflns_limit_k_max 12
_diffrn_reflns_limit_k_min -12
_diffrn_reflns_limit_l_max 19
_diffrn_reflns_limit_l_min -19
_diffrn_reflns_number 7361
_diffrn_reflns_theta_full 25.00
_diffrn_reflns_theta_max 28.79
_diffrn_reflns_theta_min 2.90
_diffrn_standards_decay_% 0
_diffrn_standards_number 0
_exptl_absorpt_coefficient_mu 0.081
_exptl_absorpt_correction_T_max 0.984
_exptl_absorpt_correction_T_min 0.933
_exptl_absorpt_correction_type multi-scan
_exptl_absorpt_process_details '(CrysAlis RED; Oxford Diffraction, 2007)'
_exptl_crystal_colour colourless
_exptl_crystal_density_diffrn 1.252
_exptl_crystal_density_method 'not measured'
_exptl_crystal_description prism
_exptl_crystal_F_000 512
_exptl_crystal_size_max 0.35
_exptl_crystal_size_mid 0.30
_exptl_crystal_size_min 0.20
_refine_diff_density_max 0.219
_refine_diff_density_min -0.199
_refine_ls_extinction_method none
_refine_ls_goodness_of_fit_ref 1.009
_refine_ls_hydrogen_treatment mixed
_refine_ls_matrix_type full
_refine_ls_number_parameters 167
_refine_ls_number_reflns 2935
_refine_ls_number_restraints 1
_refine_ls_restrained_S_all 1.011
_refine_ls_R_factor_all 0.0542
_refine_ls_R_factor_gt 0.0362
_refine_ls_shift/su_max 0.001
_refine_ls_shift/su_mean 0.000
_refine_ls_structure_factor_coef Fsqd
_refine_ls_weighting_details 'calc w=1/[\s^2^(Fo^2^)+(0.01P)^2^+0.4P] where P=(Fo^2^+2Fc^2^)/3'
_refine_ls_weighting_scheme calc
_refine_ls_wR_factor_gt 0.0631
_refine_ls_wR_factor_ref 0.0657
_reflns_number_gt 2144
_reflns_number_total 2935
_reflns_threshold_expression I>2\s(I)
_cod_data_source_file hg2422.cif
_cod_data_source_block I
_cod_original_sg_symbol_H-M 'P 21/n'
_cod_database_code 2219029
_cod_database_fobs_code 2219029

loop_
_symmetry_equiv_pos_as_xyz
'x, y, z'
'-x+1/2, y+1/2, -z+1/2'
'-x, -y, -z'
'x-1/2, -y-1/2, z-1/2'

loop_
_atom_site_type_symbol
_atom_site_label
_atom_site_fract_x
_atom_site_fract_y
_atom_site_fract_z
_atom_site_U_iso_or_equiv
_atom_site_adp_type
_atom_site_calc_flag
_atom_site_refinement_flags
_atom_site_occupancy
C C1 0.55546(14) 0.14657(15) 0.76771(9) 0.0373(3) Uani d . 1
H H1A 0.6047 0.0538 0.7694 0.056 Uiso calc R 1
H H1B 0.6224 0.2266 0.7750 0.056 Uiso calc R 1
H H1C 0.4896 0.1562 0.7067 0.056 Uiso calc R 1
C C2 0.47849(12) 0.15136(14) 0.84736(8) 0.0276(3) Uani d . 1
C C3 0.42255(12) 0.29752(13) 0.86860(8) 0.0256(3) Uani d . 1
H H3A 0.3802 0.3449 0.8076 0.031 Uiso calc R 1
H H3B 0.5012 0.3589 0.9004 0.031 Uiso calc R 1
C C4 0.31411(11) 0.29285(13) 0.93164(7) 0.0224(2) Uani d . 1
C C5 0.27448(11) 0.44508(13) 0.95954(8) 0.0227(2) Uani d . 1
C C6 0.30596(13) 0.57091(14) 0.91585(8) 0.0294(3) Uani d . 1
H H6 0.3561 0.5648 0.8663 0.035 Uiso calc R 1
C C7 0.26527(13) 0.70651(14) 0.94343(9) 0.0328(3) Uani d . 1
H H7 0.2875 0.7920 0.9127 0.039 Uiso calc R 1
C C8 0.19261(12) 0.71662(14) 1.01542(8) 0.0311(3) Uani d . 1
H H8 0.1649 0.8089 1.0345 0.037 Uiso calc R 1
C C9 0.16028(13) 0.59169(15) 1.05965(9) 0.0330(3) Uani d . 1
H H9 0.1100 0.5983 1.1091 0.040 Uiso calc R 1
C C10 0.20081(13) 0.45708(14) 1.03224(8) 0.0291(3) Uani d . 1
H H10 0.1783 0.3719 1.0632 0.035 Uiso calc R 1
C C11 0.18229(11) 0.21520(13) 0.87881(7) 0.0221(2) Uani d . 1
C C12 0.10703(12) 0.27142(14) 0.79318(8) 0.0282(3) Uani d . 1
H H12 0.1379 0.3576 0.7677 0.034 Uiso calc R 1
C C13 -0.01221(13) 0.20283(15) 0.74497(8) 0.0336(3) Uani d . 1
H H13 -0.0627 0.2423 0.6869 0.040 Uiso calc R 1
C C14 -0.05786(13) 0.07704(15) 0.78118(9) 0.0344(3) Uani d . 1
H H14 -0.1390 0.0294 0.7477 0.041 Uiso calc R 1
C C15 0.01500(13) 0.02096(15) 0.86617(9) 0.0341(3) Uani d . 1
H H15 -0.0165 -0.0650 0.8915 0.041 Uiso calc R 1
C C16 0.13418(12) 0.08994(14) 0.91473(8) 0.0281(3) Uani d . 1
H H16 0.1834 0.0508 0.9733 0.034 Uiso calc R 1
O O1 0.46398(10) 0.04232(10) 0.89213(6) 0.0388(2) Uani d . 1
O O2 0.37110(8) 0.22230(9) 1.01953(5) 0.02635(19) Uani d D 1
H H2O 0.4104(14) 0.1379(14) 1.0054(9) 0.040 Uiso d D 1

loop_
_atom_site_aniso_label
_atom_site_aniso_U_11
_atom_site_aniso_U_22
_atom_site_aniso_U_33
_atom_site_aniso_U_12
_atom_site_aniso_U_13
_atom_site_aniso_U_23
C1 0.0371(8) 0.0363(8) 0.0426(7) 0.0045(6) 0.0178(6) -0.0073(6)
C2 0.0246(6) 0.0290(7) 0.0283(6) 0.0047(5) 0.0030(5) -0.0038(5)
C3 0.0260(6) 0.0247(6) 0.0271(6) 0.0035(5) 0.0077(5) -0.0001(5)
C4 0.0258(6) 0.0221(6) 0.0196(5) 0.0044(5) 0.0057(4) 0.0023(5)
C5 0.0219(6) 0.0225(6) 0.0230(5) 0.0026(5) 0.0032(4) -0.0014(5)
C6 0.0337(7) 0.0256(7) 0.0315(6) 0.0036(5) 0.0127(5) 0.0010(6)
C7 0.0379(7) 0.0221(6) 0.0391(7) 0.0039(6) 0.0099(6) 0.0023(6)
C8 0.0316(7) 0.0245(7) 0.0360(6) 0.0080(6) 0.0042(5) -0.0057(6)
C9 0.0348(7) 0.0341(7) 0.0331(6) 0.0062(6) 0.0141(5) -0.0043(6)
C10 0.0336(7) 0.0259(7) 0.0304(6) 0.0016(5) 0.0126(5) 0.0008(5)
C11 0.0247(6) 0.0227(6) 0.0200(5) 0.0055(5) 0.0074(4) -0.0024(5)
C12 0.0318(6) 0.0310(7) 0.0227(6) 0.0070(6) 0.0078(5) 0.0012(5)
C13 0.0318(7) 0.0444(8) 0.0230(6) 0.0105(6) 0.0018(5) -0.0046(6)
C14 0.0257(6) 0.0414(8) 0.0354(7) 0.0009(6) 0.0049(5) -0.0143(6)
C15 0.0333(7) 0.0308(7) 0.0396(7) -0.0031(6) 0.0110(6) -0.0035(6)
C16 0.0307(7) 0.0270(7) 0.0268(6) 0.0027(5) 0.0063(5) 0.0007(5)
O1 0.0515(6) 0.0275(5) 0.0405(5) 0.0123(4) 0.0166(4) 0.0030(4)
O2 0.0320(5) 0.0241(5) 0.0214(4) 0.0077(4) 0.0021(3) 0.0016(4)

loop_
_atom_type_symbol
_atom_type_description
_atom_type_scat_dispersion_real
_atom_type_scat_dispersion_imag
_atom_type_scat_source
C C 0.0033 0.0016 'International Tables Vol C Tables 4.2.6.8 and 6.1.1.4'
H H 0.0000 0.0000 'International Tables Vol C Tables 4.2.6.8 and 6.1.1.4'
O O 0.0106 0.0060 'International Tables Vol C Tables 4.2.6.8 and 6.1.1.4'

loop_
_geom_angle_atom_site_label_1
_geom_angle_atom_site_label_2
_geom_angle_atom_site_label_3
_geom_angle
C2 C1 H1A 109.5
C2 C1 H1B 109.5
H1A C1 H1B 109.5
C2 C1 H1C 109.5
H1A C1 H1C 109.5
H1B C1 H1C 109.5
O1 C2 C1 120.90(12)
O1 C2 C3 122.65(11)
C1 C2 C3 116.44(11)
C2 C3 C4 114.99(10)
C2 C3 H3A 108.5
C4 C3 H3A 108.5
C2 C3 H3B 108.5
C4 C3 H3B 108.5
H3A C3 H3B 107.5
O2 C4 C5 105.04(8)
O2 C4 C11 111.18(9)
C5 C4 C11 108.60(9)
O2 C4 C3 109.89(9)
C5 C4 C3 112.06(10)
C11 C4 C3 110.00(9)
C6 C5 C10 118.35(11)
C6 C5 C4 123.61(10)
C10 C5 C4 118.03(10)
C5 C6 C7 121.00(11)
C5 C6 H6 119.5
C7 C6 H6 119.5
C8 C7 C6 119.97(12)
C8 C7 H7 120.0
C6 C7 H7 120.0
C7 C8 C9 119.65(12)
C7 C8 H8 120.2
C9 C8 H8 120.2
C8 C9 C10 120.33(11)
C8 C9 H9 119.8
C10 C9 H9 119.8
C9 C10 C5 120.69(12)
C9 C10 H10 119.7
C5 C10 H10 119.7
C16 C11 C12 118.42(11)
C16 C11 C4 121.49(10)
C12 C11 C4 120.09(11)
C13 C12 C11 120.70(12)
C13 C12 H12 119.6
C11 C12 H12 119.6
C14 C13 C12 120.15(11)
C14 C13 H13 119.9
C12 C13 H13 119.9
C15 C14 C13 119.72(12)
C15 C14 H14 120.1
C13 C14 H14 120.1
C14 C15 C16 120.17(12)
C14 C15 H15 119.9
C16 C15 H15 119.9
C11 C16 C15 120.84(11)
C11 C16 H16 119.6
C15 C16 H16 119.6
C4 O2 H2O 107.4(8)

loop_
_geom_bond_atom_site_label_1
_geom_bond_atom_site_label_2
_geom_bond_distance
C1 C2 1.5009(16)
C1 H1A 0.9800
C1 H1B 0.9800
C1 H1C 0.9800
C2 O1 1.2165(15)
C2 C3 1.5089(16)
C3 C4 1.5403(15)
C3 H3A 0.9900
C3 H3B 0.9900
C4 O2 1.4266(13)
C4 C5 1.5301(16)
C4 C11 1.5373(16)
C5 C6 1.3830(16)
C5 C10 1.3964(15)
C6 C7 1.3934(17)
C6 H6 0.9500
C7 C8 1.3795(17)
C7 H7 0.9500
C8 C9 1.3828(18)
C8 H8 0.9500
C9 C10 1.3839(17)
C9 H9 0.9500
C10 H10 0.9500
C11 C16 1.3866(16)
C11 C12 1.3965(15)
C12 C13 1.3855(17)
C12 H12 0.9500
C13 C14 1.3826(19)
C13 H13 0.9500
C14 C15 1.3808(18)
C14 H14 0.9500
C15 C16 1.3884(17)
C15 H15 0.9500
C16 H16 0.9500
O2 H2O 0.910(12)

loop_
_geom_hbond_atom_site_label_D
_geom_hbond_atom_site_label_H
_geom_hbond_atom_site_label_A
_geom_hbond_site_symmetry_A
_geom_hbond_distance_DH
_geom_hbond_distance_HA
_geom_hbond_distance_DA
_geom_hbond_angle_DHA
O2 H2O O1 . 0.910(12) 2.016(12) 2.7636(12) 138.5(11)
O2 H2O O1 3_657 0.910(12) 2.385(13) 3.0530(12) 130.3(10)

loop_
_geom_torsion_atom_site_label_1
_geom_torsion_atom_site_label_2
_geom_torsion_atom_site_label_3
_geom_torsion_atom_site_label_4
_geom_torsion
O1 C2 C3 C4 -15.52(17)
C1 C2 C3 C4 165.07(10)
C2 C3 C4 O2 57.09(13)
C2 C3 C4 C5 173.47(9)
C2 C3 C4 C11 -65.63(12)
O2 C4 C5 C6 133.63(11)
C11 C4 C5 C6 -107.35(12)
C3 C4 C5 C6 14.36(15)
O2 C4 C5 C10 -47.29(13)
C11 C4 C5 C10 71.72(12)
C3 C4 C5 C10 -166.56(10)
C10 C5 C6 C7 -0.05(18)
C4 C5 C6 C7 179.02(11)
C5 C6 C7 C8 0.10(19)
C6 C7 C8 C9 -0.17(19)
C7 C8 C9 C10 0.21(19)
C8 C9 C10 C5 -0.16(19)
C6 C5 C10 C9 0.08(18)
C4 C5 C10 C9 -179.04(11)
O2 C4 C11 C16 -2.22(14)
C5 C4 C11 C16 -117.30(11)
C3 C4 C11 C16 119.73(11)
O2 C4 C11 C12 177.02(10)
C5 C4 C11 C12 61.94(13)
C3 C4 C11 C12 -61.03(13)
C16 C11 C12 C13 -0.53(17)
C4 C11 C12 C13 -179.79(11)
C11 C12 C13 C14 -0.24(18)
C12 C13 C14 C15 0.74(18)
C13 C14 C15 C16 -0.48(19)
C12 C11 C16 C15 0.79(17)
C4 C11 C16 C15 -179.96(11)
C14 C15 C16 C11 -0.29(18)

loop_
_cod_related_entry_id
_cod_related_entry_database
_cod_related_entry_code
1 ChemSpider 10150350
